data_7252138
loop_
_publ_author_name
'Navasardyan, Mher A.'
'Chernyavskiy, Danila R.'
'Vener, Mikhail'

_publ_section_title
;
 Crystal structures of hydroxylamine and a 15-crown-5
 hydroxylaminosolvate: first observation of a cyclic hydroxylamine dimer
 (NH&#x2082;OH)&#x2082;
;
_journal_name_full CrystEngComm
_journal_paper_doi 10.1039/D6CE00321D
_journal_year 2026
_chemical_absolute_configuration unk
_chemical_formula_moiety 'H3 N O'
_chemical_formula_sum 'H3 N O'
_chemical_formula_weight 33.030
_space_group_crystal_system orthorhombic
_space_group_IT_number 19
_space_group_name_Hall 'P 2ac 2ab'
_space_group_name_H-M_alt 'P 21 21 21'
_symmetry_Int_Tables_number 19
_atom_sites_solution_primary dual
_audit_creation_date 2026-05-26
_audit_creation_method
;
Olex2 1.5
(compiled 2026.05.24 svn.rec792b02 for OlexSys, GUI svn.r7572)
;
_audit_update_record
;
2026-05-27 deposited with the CCDC.	2026-06-19 downloaded from the CCDC.
;
_cell_angle_alpha 90
_cell_angle_beta 90
_cell_angle_gamma 90
_cell_formula_units_Z 4
_cell_length_a 4.484(5)
_cell_length_b 4.884(5)
_cell_length_c 7.248(8)
_cell_measurement_reflns_used 242
_cell_measurement_temperature 275(2)
_cell_measurement_theta_max 23.57
_cell_measurement_theta_min 5.03
_cell_volume 158.7(3)
_computing_cell_refinement 'SAINT V8.40A (Bruker, 2019)'
_computing_data_collection '<i>APEX3</i> (Bruker, 2018)'
_computing_data_reduction 'SAINT V8.40A (Bruker, 2019)'
_computing_molecular_graphics 'Olex2 1.5 (Dolomanov et al., 2009)'
_computing_publication_material 'Olex2 1.5 (Dolomanov et al., 2009)'
_computing_structure_refinement 'olex2.refine 1.5 (Bourhis et al., 2015)'
_computing_structure_solution 'SHELXT (Sheldrick, 2016)'
_diffrn_ambient_temperature 275.00
_diffrn_measured_fraction_theta_full 1.0000
_diffrn_measured_fraction_theta_max 0.9967
_diffrn_measurement_device_type 'CCD area detector'
_diffrn_measurement_method 'phi and omega scans'
_diffrn_radiation_monochromator graphite
_diffrn_radiation_type 'Mo K\a'
_diffrn_radiation_wavelength 0.71073
_diffrn_reflns_av_R_equivalents 0.0507
_diffrn_reflns_av_unetI/netI 0.0352
_diffrn_reflns_Laue_measured_fraction_full 1.0000
_diffrn_reflns_Laue_measured_fraction_max 0.9967
_diffrn_reflns_limit_h_max 6
_diffrn_reflns_limit_h_min -6
_diffrn_reflns_limit_k_max 6
_diffrn_reflns_limit_k_min -6
_diffrn_reflns_limit_l_max 10
_diffrn_reflns_limit_l_min -10
_diffrn_reflns_number 2247
_diffrn_reflns_point_group_measured_fraction_full 1.0000
_diffrn_reflns_point_group_measured_fraction_max 0.9958
_diffrn_reflns_theta_full 25.2417
_diffrn_reflns_theta_max 30.29
_diffrn_reflns_theta_min 5.03
_diffrn_source_current 1.4
_diffrn_source_power 0.07
_diffrn_source_voltage 50.0
_exptl_absorpt_coefficient_mu 0.136
_exptl_absorpt_correction_T_max 0.9281
_exptl_absorpt_correction_T_min 0.6844
_exptl_absorpt_correction_type none
_exptl_absorpt_process_details
;
SADABS-2016/2 (Bruker,2016/2) was used for absorption correction.
wR2(int) was 0.1517 before and 0.0659 after correction.
The Ratio of minimum to maximum transmission is 0.7374.
The \l/2 correction factor is Not present.
;
_exptl_crystal_colour colourless
_exptl_crystal_colour_primary colourless
_exptl_crystal_density_diffrn 1.382
_exptl_crystal_description needle
_exptl_crystal_F_000 72.072
_exptl_crystal_size_max 0.25
_exptl_crystal_size_mid 0.01
_exptl_crystal_size_min 0.01
_refine_diff_density_max 0.1351
_refine_diff_density_min -0.1349
_refine_diff_density_rms 0.0418
_refine_ls_abs_structure_details 'Hooft, R.W.W., Straver, L.H., Spek, A.L. (2010). J. Appl. Cryst., 43, 665-668.'
_refine_ls_abs_structure_Flack -0(2)
_refine_ls_d_res_high 0.7046
_refine_ls_d_res_low 4.0501
_refine_ls_goodness_of_fit_ref 0.9955
_refine_ls_hydrogen_treatment refall
_refine_ls_matrix_type full
_refine_ls_number_constraints 0
_refine_ls_number_parameters 46
_refine_ls_number_reflns 475
_refine_ls_number_restraints 0
_refine_ls_restrained_S_all 0.9955
_refine_ls_R_factor_all 0.0311
_refine_ls_R_factor_gt 0.0240
_refine_ls_shift/su_max -0.0007
_refine_ls_shift/su_mean 0.0002
_refine_ls_structure_factor_coef Fsqd
_refine_ls_weighting_details 'w=1/[\s^2^(Fo^2^)+(0.0207P)^2^+0.0053P] where P=(Fo^2^+2Fc^2^)/3'
_refine_ls_weighting_scheme calc
_refine_ls_wR_factor_gt 0.0531
_refine_ls_wR_factor_ref 0.0549
_reflns_Friedel_coverage 0.994
_reflns_limit_h_max 6
_reflns_limit_h_min -6
_reflns_limit_k_max 6
_reflns_limit_k_min -6
_reflns_limit_l_max 10
_reflns_limit_l_min -10
_reflns_number_gt 420
_reflns_number_total 475
_reflns_threshold_expression I>=2u(I)
_cod_data_source_file d6ce00321d2.cif
_cod_data_source_block 275KNS
_cod_original_sg_symbol_Hall ' P 2ac 2ab'
_cod_database_code 7252138
_olex2_refinement_description
;
;
_olex2_refine_details
;
Refinement using NoSpherA2, an implementation of
NOn-SPHERical Atom-form-factors in Olex2.
Please cite:
F. Kleemiss et al. Chem. Sci. DOI 10.1039/D0SC05526C - 2021
NoSpherA2 implementation of HAR makes use of
tailor-made aspherical atomic form factors calculated
on-the-fly from a Hirshfeld-partitioned electron density (ED) - not from
spherical-atom form factors.

The ED is calculated from a gaussian basis set single determinant SCF
wavefunction - either Hartree-Fock or DFT using selected funtionals
- for a fragment of the crystal.
This fragment can be embedded in an electrostatic crystal field by employing cluster charges
or modelled using implicit solvation models, depending on the software used.
The following options were used:
   SOFTWARE:       M:\MGER\23man10v\NO OMIT\23man10v_275K no OMIT\NoSpherA2\275K.tscb
   PARTITIONING:   NoSpherA2
   INT ACCURACY:   Normal
   METHOD:         r2SCAN
   BASIS SET:      cc-pVTZ
   CHARGE:         0
   MULTIPLICITY:   1
   DATE:           2026-05-26_03-42-08
;
_olex2_submission_special_instructions 'No special instructions were received'

loop_
_space_group_symop_id
_space_group_symop_operation_xyz
1 x,y,z
2 x+1/2,-y+1/2,-z
3 -x,y+1/2,-z+1/2
4 -x+1/2,-y,z+1/2

loop_
_atom_site_label
_atom_site_type_symbol
_atom_site_fract_x
_atom_site_fract_y
_atom_site_fract_z
_atom_site_U_iso_or_equiv
_atom_site_adp_type
_atom_site_occupancy
_atom_site_refinement_flags_posn
O1 O -0.05960(15) 0.51972(13) 0.43676(11) 0.0320(2) Uani 1 .
H1 H -0.127(3) 0.363(3) 0.496(2) 0.049(4) Uani 1 .
N1 N 0.2367(2) 0.44260(16) 0.38176(12) 0.0265(2) Uani 1 .
H1b H 0.232(3) 0.406(3) 0.2455(19) 0.059(4) Uani 1 .
H1a H 0.349(3) 0.614(3) 0.4032(19) 0.046(4) Uani 1 .

loop_
_atom_site_aniso_label
_atom_site_aniso_U_11
_atom_site_aniso_U_22
_atom_site_aniso_U_33
_atom_site_aniso_U_12
_atom_site_aniso_U_13
_atom_site_aniso_U_23
O1 0.0231(3) 0.0221(3) 0.0509(5) 0.0033(3) 0.0028(3) 0.0059(3)
H1 0.040(9) 0.037(8) 0.070(11) 0.010(7) 0.003(8) -0.000(8)
N1 0.0230(4) 0.0240(4) 0.0325(5) 0.0017(3) 0.0017(4) 0.0018(3)
H1b 0.064(10) 0.071(11) 0.042(9) 0.014(10) 0.007(8) -0.015(6)
H1a 0.028(7) 0.047(8) 0.061(9) -0.016(6) 0.006(7) 0.000(7)

loop_
_atom_type_symbol
_atom_type_scat_dispersion_real
_atom_type_scat_dispersion_imag
_atom_type_scat_source
_atom_type_scat_dispersion_source
H 0.00000 0.00000 'NoSpherA2: Chem.Sci. 2021, DOI:10.1039/D0SC05526C' 'Brennan, Cowan, Rev. Sci. Instrum., 1992, 63, 850'
N 0.00612 0.00332 'NoSpherA2: Chem.Sci. 2021, DOI:10.1039/D0SC05526C' 'Brennan, Cowan, Rev. Sci. Instrum., 1992, 63, 850'
O 0.01085 0.00610 'NoSpherA2: Chem.Sci. 2021, DOI:10.1039/D0SC05526C' 'Brennan, Cowan, Rev. Sci. Instrum., 1992, 63, 850'

loop_
_geom_angle_atom_site_label_1
_geom_angle_atom_site_label_2
_geom_angle_atom_site_label_3
_geom_angle
_geom_angle_site_symmetry_1
_geom_angle_site_symmetry_3
_geom_angle_publ_flag
N1 O1 H1 102.4(8) . . ?
H1b N1 O1 107.4(9) . . ?
H1a N1 O1 102.0(7) . . ?
H1a N1 H1b 108.4(11) . . ?

loop_
_geom_bond_atom_site_label_1
_geom_bond_atom_site_label_2
_geom_bond_distance
_geom_bond_site_symmetry_2
_geom_bond_publ_flag
O1 H1 0.930(15) . ?
O1 N1 1.4375(17) . ?
N1 H1b 1.004(14) . ?
N1 H1a 0.989(13) . ?

loop_
_geom_hbond_atom_site_label_D
_geom_hbond_atom_site_label_H
_geom_hbond_atom_site_label_A
_geom_hbond_distance_DH
_geom_hbond_distance_HA
_geom_hbond_distance_DA
_geom_hbond_angle_DHA
_geom_hbond_site_symmetry_A
O1 H1 N1 0.930(15) 1.838(16) 2.768(2) 178.5(14) 2_456
N1 H1b O1 1.004(14) 2.430(15) 3.198(3) 132.8(11) 3_545
N1 H1a O1 0.989(13) 2.172(14) 3.076(3) 151.2(10) 2_566
